data_7009964
loop_
_publ_author_name
'Barthram, Anita M.'
'Reeves, Z\"oe R.'
'Jeffery, John C.'
'Ward, Michael D.'

_publ_section_title
;
 Polynuclear osmium--dioxolene complexes: comparison of electrochemical
 and spectroelectrochemical properties with those of their ruthenium
 analogues
;
_journal_issue 18
_journal_name_full 'Journal of the Chemical Society, Dalton Transactions'
_journal_page_first 3162
_journal_paper_doi 10.1039/b004858p
_journal_year 2000
_chemical_formula_sum 'C26 H20 F6 N4 O2 Os P'
_chemical_formula_weight 755.63
_chemical_name_systematic
; 
 ? 
;
_space_group_IT_number 15
_symmetry_cell_setting monoclinic
_symmetry_space_group_name_Hall '-C 2yc'
_symmetry_space_group_name_H-M 'C 1 2/c 1'
_atom_sites_solution_hydrogens geom
_atom_sites_solution_primary direct
_atom_sites_solution_secondary difmap
_audit_creation_method SHELXL-97
_cell_angle_alpha 90.000(11)
_cell_angle_beta 104.011(10)
_cell_angle_gamma 90.000(14)
_cell_formula_units_Z 4
_cell_length_a 11.8056(14)
_cell_length_b 14.869(3)
_cell_length_c 14.909(3)
_cell_measurement_temperature 173(2)
_cell_volume 2539.2(8)
_computing_structure_refinement 'SHELXL-97 (Sheldrick, 1997)'
_computing_structure_solution 'SHELXS-97 (Sheldrick, 1990)'
_diffrn_ambient_temperature 173(2)
_diffrn_measured_fraction_theta_full 0.993
_diffrn_measured_fraction_theta_max 0.993
_diffrn_measurement_device 'Siemens SMART Area Detector'
_diffrn_measurement_method '\w rotation with narrow frames (0.3 degrees)'
_diffrn_radiation_monochromator graphite
_diffrn_radiation_source 'fine-focus sealed tube'
_diffrn_radiation_type MoK\a
_diffrn_radiation_wavelength 0.71073
_diffrn_reflns_av_R_equivalents 0.0253
_diffrn_reflns_av_sigmaI/netI 0.0328
_diffrn_reflns_limit_h_max 15
_diffrn_reflns_limit_h_min -15
_diffrn_reflns_limit_k_max 19
_diffrn_reflns_limit_k_min -10
_diffrn_reflns_limit_l_max 19
_diffrn_reflns_limit_l_min -18
_diffrn_reflns_number 8036
_diffrn_reflns_theta_full 27.50
_diffrn_reflns_theta_max 27.50
_diffrn_reflns_theta_min 2.24
_exptl_absorpt_coefficient_mu 5.163
_exptl_absorpt_correction_T_max 0.60
_exptl_absorpt_correction_T_min 0.08
_exptl_absorpt_correction_type 'Empirical, pseudo-azimuthal scan (SADABS)'
_exptl_crystal_colour 'dark green '
_exptl_crystal_density_diffrn 1.977
_exptl_crystal_density_method 'not measured'
_exptl_crystal_description block
_exptl_crystal_F_000 1460
_exptl_crystal_size_max 0.5
_exptl_crystal_size_mid 0.3
_exptl_crystal_size_min 0.1
_refine_diff_density_max 0.890
_refine_diff_density_min -0.824
_refine_diff_density_rms 0.104
_refine_ls_extinction_method none
_refine_ls_goodness_of_fit_ref 1.018
_refine_ls_hydrogen_treatment mixed
_refine_ls_matrix_type full
_refine_ls_number_parameters 182
_refine_ls_number_reflns 2910
_refine_ls_number_restraints 0
_refine_ls_restrained_S_all 1.018
_refine_ls_R_factor_all 0.0252
_refine_ls_R_factor_gt 0.0224
_refine_ls_shift/su_max 0.002
_refine_ls_shift/su_mean 0.000
_refine_ls_structure_factor_coef Fsqd
_refine_ls_weighting_details 'calc w=1/[\s^2^(Fo^2^)+(0.0311P)^2^+0.0000P] where P=(Fo^2^+2Fc^2^)/3'
_refine_ls_weighting_scheme calc
_refine_ls_wR_factor_gt 0.0545
_refine_ls_wR_factor_ref 0.0549
_reflns_number_gt 2647
_reflns_number_total 2910
_reflns_threshold_expression >2sigma(I)
_cod_data_source_file b004858p.txt
_cod_data_source_block sad
_cod_original_cell_volume 2539.3(7)
_cod_original_sg_symbol_H-M C2/c
_cod_database_code 7009964

loop_
_symmetry_equiv_pos_as_xyz
'x, y, z'
'-x, y, -z+1/2'
'x+1/2, y+1/2, z'
'-x+1/2, y+1/2, -z+1/2'
'-x, -y, -z'
'x, -y, z-1/2'
'-x+1/2, -y+1/2, -z'
'x+1/2, -y+1/2, z-1/2'

loop_
_atom_site_label
_atom_site_type_symbol
_atom_site_fract_x
_atom_site_fract_y
_atom_site_fract_z
_atom_site_U_iso_or_equiv
_atom_site_adp_type
_atom_site_occupancy
_atom_site_symmetry_multiplicity
_atom_site_calc_flag
_atom_site_refinement_flags
_atom_site_disorder_assembly
_atom_site_disorder_group
Os1 Os 0.5000 0.528215(13) 0.7500 0.02330(7) Uani 1 2 d S . .
O31 O 0.56508(19) 0.63105(16) 0.68970(14) 0.0286(5) Uani 1 1 d . . .
N11 N 0.3587(2) 0.51871(19) 0.63788(18) 0.0273(6) Uani 1 1 d . . .
N21 N 0.5586(2) 0.43573(19) 0.66887(17) 0.0240(5) Uani 1 1 d . . .
C22 C 0.4834(3) 0.4155(2) 0.5865(2) 0.0263(6) Uani 1 1 d . . .
C12 C 0.3701(3) 0.4607(2) 0.5700(2) 0.0289(7) Uani 1 1 d . . .
C26 C 0.6660(3) 0.3980(2) 0.6874(2) 0.0310(7) Uani 1 1 d . . .
H26 H 0.7194 0.4118 0.7444 0.037 Uiso 1 1 calc R . .
C32 C 0.5343(3) 0.7119(2) 0.7167(2) 0.0291(7) Uani 1 1 d . . .
C23 C 0.5149(3) 0.3572(2) 0.5241(2) 0.0315(7) Uani 1 1 d . . .
H23A H 0.4608 0.3436 0.4674 0.038 Uiso 1 1 calc R . .
C13 C 0.2795(3) 0.4478(3) 0.4916(3) 0.0372(8) Uani 1 1 d . . .
H13A H 0.2880 0.4066 0.4450 0.045 Uiso 1 1 calc R . .
C16 C 0.2578(3) 0.5651(3) 0.6282(2) 0.0336(8) Uani 1 1 d . . .
H16A H 0.2499 0.6058 0.6754 0.040 Uiso 1 1 calc R . .
C25 C 0.7012(3) 0.3401(3) 0.6270(2) 0.0340(8) Uani 1 1 d . . .
H25A H 0.7775 0.3150 0.6422 0.041 Uiso 1 1 calc R . .
C14 C 0.1770(4) 0.4959(3) 0.4826(3) 0.0446(10) Uani 1 1 d . . .
H14A H 0.1145 0.4884 0.4294 0.053 Uiso 1 1 calc R . .
C33 C 0.5650(3) 0.7930(3) 0.6829(2) 0.0363(8) Uani 1 1 d . . .
H33 H 0.6087 0.7933 0.6371 0.044 Uiso 1 1 calc R . .
C15 C 0.1660(3) 0.5548(3) 0.5515(3) 0.0418(9) Uani 1 1 d . . .
H15A H 0.0959 0.5880 0.5462 0.050 Uiso 1 1 calc R . .
C34 C 0.5320(3) 0.8734(3) 0.7157(3) 0.0406(9) Uani 1 1 d . . .
H34 H 0.5525 0.9288 0.6920 0.049 Uiso 1 1 calc R . .
C24 C 0.6242(3) 0.3192(3) 0.5443(2) 0.0348(8) Uani 1 1 d . . .
H24A H 0.6464 0.2792 0.5019 0.042 Uiso 1 1 calc R . .
P1 P 0.5000 0.16809(12) 0.7500 0.0878(9) Uani 1 2 d S . .
F1 F 0.5069(4) 0.1671(2) 0.6454(3) 0.1144(15) Uani 1 1 d . . .
F3 F 0.4051(4) 0.0914(4) 0.7269(3) 0.1318(16) Uani 1 1 d . . .
F2 F 0.4078(8) 0.2395(4) 0.7269(4) 0.324(7) Uani 1 1 d . . .

loop_
_atom_site_aniso_label
_atom_site_aniso_U_11
_atom_site_aniso_U_22
_atom_site_aniso_U_33
_atom_site_aniso_U_23
_atom_site_aniso_U_13
_atom_site_aniso_U_12
Os1 0.02483(10) 0.02980(11) 0.01608(9) 0.000 0.00652(6) 0.000
O31 0.0341(12) 0.0313(13) 0.0217(11) -0.0008(10) 0.0093(9) -0.0038(11)
N11 0.0274(13) 0.0348(16) 0.0199(13) 0.0035(12) 0.0065(10) -0.0011(12)
N21 0.0270(13) 0.0272(14) 0.0187(12) 0.0014(11) 0.0075(10) -0.0013(12)
C22 0.0309(15) 0.0291(17) 0.0193(14) 0.0025(13) 0.0070(12) -0.0026(15)
C12 0.0329(17) 0.0319(19) 0.0221(15) 0.0027(14) 0.0069(13) -0.0033(15)
C26 0.0302(16) 0.038(2) 0.0255(16) 0.0006(15) 0.0076(13) -0.0002(15)
C32 0.0293(17) 0.0343(19) 0.0206(15) 0.0003(14) 0.0001(12) -0.0009(15)
C23 0.0396(18) 0.0336(18) 0.0211(15) -0.0034(15) 0.0069(13) -0.0054(16)
C13 0.0388(19) 0.041(2) 0.0275(17) -0.0012(15) 0.0003(15) -0.0027(17)
C16 0.0311(17) 0.041(2) 0.0305(17) 0.0039(16) 0.0107(14) 0.0042(16)
C25 0.0323(17) 0.038(2) 0.0337(18) 0.0004(16) 0.0117(14) 0.0043(16)
C14 0.036(2) 0.057(3) 0.035(2) 0.0037(19) -0.0027(16) -0.0028(19)
C33 0.0332(18) 0.042(2) 0.0301(18) 0.0018(16) 0.0019(14) -0.0057(17)
C15 0.0294(18) 0.055(3) 0.039(2) 0.0083(18) 0.0046(15) 0.0064(17)
C34 0.0308(18) 0.038(2) 0.048(2) 0.0065(18) -0.0011(15) -0.0054(17)
C24 0.046(2) 0.0336(19) 0.0293(17) -0.0047(15) 0.0179(15) 0.0011(17)
P1 0.179(3) 0.0315(9) 0.0899(15) 0.000 0.1037(18) 0.000
F1 0.225(4) 0.063(2) 0.096(3) 0.0001(19) 0.117(3) -0.005(3)
F3 0.134(3) 0.173(5) 0.107(3) 0.019(3) 0.067(3) -0.045(4)
F2 0.695(19) 0.192(5) 0.135(6) 0.065(5) 0.197(10) 0.307(9)

loop_
_atom_type_symbol
_atom_type_description
_atom_type_scat_dispersion_real
_atom_type_scat_dispersion_imag
_atom_type_scat_source
C C 0.0033 0.0016 'International Tables Vol C Tables 4.2.6.8 and 6.1.1.4'
N N 0.0061 0.0033 'International Tables Vol C Tables 4.2.6.8 and 6.1.1.4'
O O 0.0106 0.0060 'International Tables Vol C Tables 4.2.6.8 and 6.1.1.4'
F F 0.0171 0.0103 'International Tables Vol C Tables 4.2.6.8 and 6.1.1.4'
P P 0.1023 0.0942 'International Tables Vol C Tables 4.2.6.8 and 6.1.1.4'
Os Os -1.2165 7.6030 'International Tables Vol C Tables 4.2.6.8 and 6.1.1.4'
H H 0.0000 0.0000 'International Tables Vol C Tables 4.2.6.8 and 6.1.1.4'

loop_
_geom_angle_atom_site_label_1
_geom_angle_atom_site_label_2
_geom_angle_atom_site_label_3
_geom_angle
_geom_angle_site_symmetry_1
_geom_angle_site_symmetry_3
_geom_angle_publ_flag
O31 Os1 O31 81.46(13) 2_656 . ?
O31 Os1 N21 170.54(9) 2_656 . ?
O31 Os1 N21 91.50(10) . . ?
O31 Os1 N21 91.50(10) 2_656 2_656 ?
O31 Os1 N21 170.55(9) . 2_656 ?
N21 Os1 N21 96.16(15) . 2_656 ?
O31 Os1 N11 95.32(10) 2_656 . ?
O31 Os1 N11 90.65(10) . . ?
N21 Os1 N11 78.38(11) . . ?
N21 Os1 N11 96.31(10) 2_656 . ?
O31 Os1 N11 90.65(10) 2_656 2_656 ?
O31 Os1 N11 95.32(10) . 2_656 ?
N21 Os1 N11 96.30(10) . 2_656 ?
N21 Os1 N11 78.38(11) 2_656 2_656 ?
N11 Os1 N11 172.13(16) . 2_656 ?
C32 O31 Os1 112.6(2) . . ?
C16 N11 C12 119.1(3) . . ?
C16 N11 Os1 124.8(2) . . ?
C12 N11 Os1 116.1(2) . . ?
C26 N21 C22 117.8(3) . . ?
C26 N21 Os1 126.1(2) . . ?
C22 N21 Os1 116.0(2) . . ?
N21 C22 C23 121.3(3) . . ?
N21 C22 C12 114.8(3) . . ?
C23 C22 C12 123.8(3) . . ?
N11 C12 C13 121.1(3) . . ?
N11 C12 C22 114.6(3) . . ?
C13 C12 C22 124.2(3) . . ?
N21 C26 C25 122.8(3) . . ?
O31 C32 C33 123.7(3) . . ?
O31 C32 C32 116.67(18) . 2_656 ?
C33 C32 C32 119.7(2) . 2_656 ?
C24 C23 C22 120.1(3) . . ?
C14 C13 C12 119.0(4) . . ?
N11 C16 C15 121.7(3) . . ?
C24 C25 C26 119.1(3) . . ?
C15 C14 C13 119.6(4) . . ?
C34 C33 C32 120.1(4) . . ?
C14 C15 C16 119.4(4) . . ?
C33 C34 C34 120.2(2) . 2_656 ?
C23 C24 C25 118.9(3) . . ?
F2 P1 F2 89.9(7) 2_656 . ?
F2 P1 F3 91.4(4) 2_656 2_656 ?
F2 P1 F3 178.7(4) . 2_656 ?
F2 P1 F3 178.7(4) 2_656 . ?
F2 P1 F3 91.4(4) . . ?
F3 P1 F3 87.4(4) 2_656 . ?
F2 P1 F1 89.3(3) 2_656 2_656 ?
F2 P1 F1 91.4(3) . 2_656 ?
F3 P1 F1 88.9(2) 2_656 2_656 ?
F3 P1 F1 90.3(2) . 2_656 ?
F2 P1 F1 91.4(3) 2_656 . ?
F2 P1 F1 89.3(3) . . ?
F3 P1 F1 90.3(2) 2_656 . ?
F3 P1 F1 88.9(2) . . ?
F1 P1 F1 178.9(3) 2_656 . ?

loop_
_geom_bond_atom_site_label_1
_geom_bond_atom_site_label_2
_geom_bond_distance
_geom_bond_site_symmetry_2
_geom_bond_publ_flag
Os1 O31 2.018(2) 2_656 ?
Os1 O31 2.018(2) . ?
Os1 N21 2.058(3) . ?
Os1 N21 2.058(3) 2_656 ?
Os1 N11 2.061(3) . ?
Os1 N11 2.061(3) 2_656 ?
O31 C32 1.345(4) . ?
N11 C16 1.354(4) . ?
N11 C12 1.361(4) . ?
N21 C26 1.353(4) . ?
N21 C22 1.363(4) . ?
C22 C23 1.387(5) . ?
C22 C12 1.463(5) . ?
C12 C13 1.393(5) . ?
C26 C25 1.380(5) . ?
C32 C33 1.389(5) . ?
C32 C32 1.425(7) 2_656 ?
C23 C24 1.374(5) . ?
C13 C14 1.385(6) . ?
C16 C15 1.380(5) . ?
C25 C24 1.379(5) . ?
C14 C15 1.379(6) . ?
C33 C34 1.383(6) . ?
C34 C34 1.410(8) 2_656 ?
P1 F2 1.499(6) 2_656 ?
P1 F2 1.499(5) . ?
P1 F3 1.577(5) 2_656 ?
P1 F3 1.577(5) . ?
P1 F1 1.582(3) 2_656 ?
P1 F1 1.582(3) . ?
